data_2021279
loop_
_publ_author_name
'Gumerova, Nadiia I.'
'Blazevic, Amir'
'Caldera Fraile, Tania'
'Roller, Alexander'
'Giester, Gerald'
'Rompel, Annette'

_publ_section_title
;
 Synthesis and characterization of hybrid Anderson
 hexamolybdoaluminates(III) functionalized with indometacin or cinnamic
 acid
;
_journal_coeditor_code JR3025
_journal_issue 11
_journal_name_full 'Acta Crystallographica Section C'
_journal_page_first
;
;
_journal_paper_doi 10.1107/S2053229618012536
_journal_volume 74
_journal_year 2018
_chemical_formula_moiety 'C23 H25 Al Cl Mo6 N2 O27, 9(H2 O), 2(C16 H36 N), C16 H35 N'
_chemical_formula_sum 'C71 H150 Al Cl Mo6 N5 O36'
_chemical_formula_weight 2288.02
_space_group_crystal_system orthorhombic
_space_group_IT_number 61
_space_group_name_Hall '-P 2ac 2ab'
_space_group_name_H-M_alt 'P b c a'
_symmetry_space_group_name_Hall '-P 2ac 2ab'
_symmetry_space_group_name_H-M 'P b c a'
_atom_sites_solution_hydrogens mixed
_audit_creation_date 2018-06-07
_audit_creation_method
;
Olex2 1.2
(compiled 2018.05.29 svn.r3508 for OlexSys, GUI svn.r5506)
;
_cell_angle_alpha 90
_cell_angle_beta 90
_cell_angle_gamma 90
_cell_formula_units_Z 8
_cell_length_a 21.8904(6)
_cell_length_b 23.9848(6)
_cell_length_c 37.7190(10)
_cell_measurement_reflns_used 9039
_cell_measurement_temperature 200
_cell_measurement_theta_max 29.14
_cell_measurement_theta_min 2.52
_cell_volume 19803.9(9)
_computing_cell_refinement
;
SAINT (Bruker, 2013)
;
_computing_data_collection
;
'APEX2 (Bruker, 2013)
;
_computing_data_reduction
;
SAINT (Bruker, 2013)
;
_computing_molecular_graphics
;
OLEX2 (Dolomanov <i>et al.</i>,  2009)
;
_computing_publication_material
;
OLEX2 (Dolomanov <i>et al.</i>,  2009)
;
_computing_structure_refinement
;
SHELXL2018 (Sheldrick, 2015)
;
_computing_structure_solution
;
SHELXS97 (Sheldrick, 2008)
;
_diffrn_ambient_temperature 200.0
_diffrn_measured_fraction_theta_full 0.999
_diffrn_measured_fraction_theta_max 0.999
_diffrn_measurement_device_type 'Bruker APEX-II CCD'
_diffrn_measurement_method '\f and \w scans'
_diffrn_radiation_type MoK\a
_diffrn_radiation_wavelength 0.71073
_diffrn_reflns_av_R_equivalents 0.0495
_diffrn_reflns_av_unetI/netI 0.0159
_diffrn_reflns_Laue_measured_fraction_full 0.999
_diffrn_reflns_Laue_measured_fraction_max 0.999
_diffrn_reflns_limit_h_max 26
_diffrn_reflns_limit_h_min -26
_diffrn_reflns_limit_k_max 28
_diffrn_reflns_limit_k_min -28
_diffrn_reflns_limit_l_max 45
_diffrn_reflns_limit_l_min -45
_diffrn_reflns_number 374956
_diffrn_reflns_point_group_measured_fraction_full 0.999
_diffrn_reflns_point_group_measured_fraction_max 0.999
_diffrn_reflns_theta_full 25.242
_diffrn_reflns_theta_max 25.350
_diffrn_reflns_theta_min 2.151
_diffrn_standards_number 0
_exptl_absorpt_coefficient_mu 0.852
_exptl_absorpt_correction_T_max 0.7461
_exptl_absorpt_correction_T_min 0.6778
_exptl_absorpt_correction_type multi-scan
_exptl_absorpt_process_details
;
(SADABS; Bruker, 2013)
;
_exptl_crystal_colour 'clear dark green'
_exptl_crystal_colour_lustre clear
_exptl_crystal_colour_modifier dark
_exptl_crystal_colour_primary green
_exptl_crystal_density_diffrn 1.535
_exptl_crystal_description plate
_exptl_crystal_F_000 9448
_exptl_crystal_size_max 0.15
_exptl_crystal_size_mid 0.12
_exptl_crystal_size_min 0.05
_refine_diff_density_max 1.179
_refine_diff_density_min -0.635
_refine_diff_density_rms 0.073
_refine_ls_extinction_method none
_refine_ls_goodness_of_fit_ref 1.059
_refine_ls_hydrogen_treatment mixed
_refine_ls_matrix_type full
_refine_ls_number_parameters 1166
_refine_ls_number_reflns 18115
_refine_ls_number_restraints 53
_refine_ls_restrained_S_all 1.073
_refine_ls_R_factor_all 0.0367
_refine_ls_R_factor_gt 0.0290
_refine_ls_shift/su_max 0.005
_refine_ls_shift/su_mean 0.000
_refine_ls_structure_factor_coef Fsqd
_refine_ls_weighting_details
;
 w=1/[\s^2^(Fo^2^)+(0.0307P)^2^+38.9537P]
 where P=(Fo^2^+2Fc^2^)/3
;
_refine_ls_weighting_scheme calc
_refine_ls_wR_factor_gt 0.0708
_refine_ls_wR_factor_ref 0.0754
_reflns_Friedel_coverage 0.000
_reflns_number_gt 15743
_reflns_number_total 18115
_reflns_threshold_expression 'I > 2\s(I)'
_cod_data_source_file jr3025sup1.cif
_cod_data_source_block taco104_0m
_cod_database_code 2021279
_publcif_datablock.id {44417385-cb91-495e-b46d-834f61473e26}

_shelx_space_group_comment
;
The symmetry employed for this shelxl refinement is uniquely defined
by the following loop, which should always be used as a source of
symmetry information in preference to the above space-group names.
They are only intended as comments.
;
_shelx_estimated_absorpt_t_max 0.959
_shelx_estimated_absorpt_t_min 0.883
_exptl_absorpt_special_details
;
SADABS-2014/4 (Bruker,2014/4) was used for absorption correction.
wR2(int) was 0.0878 before and 0.0565 after correction.
The Ratio of minimum to maximum transmission is 0.9085.
The \l/2 correction factor is Not present.
;

loop_
_space_group_symop_operation_xyz
'x, y, z'
'-x+1/2, -y, z+1/2'
'x+1/2, -y+1/2, -z'
'-x, y+1/2, -z+1/2'
'-x, -y, -z'
'x-1/2, y, -z-1/2'
'-x-1/2, y-1/2, z'
'x, -y-1/2, z-1/2'

loop_
_atom_site_label
_atom_site_type_symbol
_atom_site_fract_x
_atom_site_fract_y
_atom_site_fract_z
_atom_site_U_iso_or_equiv
_atom_site_adp_type
_atom_site_occupancy
_atom_site_site_symmetry_order
_atom_site_calc_flag
_atom_site_refinement_flags_posn
_atom_site_refinement_flags_adp
_atom_site_refinement_flags_occupancy
_atom_site_disorder_assembly
_atom_site_disorder_group
Mo1 Mo 0.38344(2) 0.54750(2) 0.56120(2) 0.01876(6) Uani 1 1 d . . . . .
Mo2 Mo 0.38949(2) 0.41213(2) 0.54338(2) 0.01851(6) Uani 1 1 d . . . . .
Mo3 Mo 0.46290(2) 0.32597(2) 0.59697(2) 0.01923(6) Uani 1 1 d . . . . .
Mo4 Mo 0.52407(2) 0.37445(2) 0.67227(2) 0.01915(6) Uani 1 1 d . . . . .
Mo5 Mo 0.51712(2) 0.50938(2) 0.69045(2) 0.01967(6) Uani 1 1 d . . . . .
Mo6 Mo 0.45106(2) 0.59683(2) 0.63343(2) 0.01943(6) Uani 1 1 d . . . . .
Cl1 Cl 1.13904(6) 0.59166(7) 0.61924(4) 0.0835(4) Uani 1 1 d . . . . .
Al1 Al 0.45154(3) 0.46060(3) 0.61741(2) 0.01350(16) Uani 1 1 d . . . . .
O1 O 0.39852(8) 0.40276(8) 0.60405(5) 0.0177(4) Uani 1 1 d D . . . .
O2 O 0.45671(8) 0.47740(7) 0.56841(4) 0.0143(4) Uani 1 1 d . . . . .
O3 O 0.39356(8) 0.51857(8) 0.61928(5) 0.0173(4) Uani 1 1 d D . . . .
O4 O 0.51078(8) 0.51710(7) 0.62810(5) 0.0152(4) Uani 1 1 d . . . . .
O5 O 0.45153(8) 0.44436(8) 0.66574(5) 0.0169(4) Uani 1 1 d D . . . .
O6 O 0.51547(8) 0.40570(7) 0.61360(5) 0.0150(4) Uani 1 1 d . . . . .
O7 O 0.44728(9) 0.59114(8) 0.58283(5) 0.0218(4) Uani 1 1 d . . . . .
O8 O 0.32102(10) 0.58856(9) 0.56881(6) 0.0320(5) Uani 1 1 d . . . . .
O9 O 0.40337(10) 0.55811(8) 0.51813(5) 0.0266(5) Uani 1 1 d . . . . .
O10 O 0.34218(9) 0.47671(8) 0.55733(5) 0.0220(4) Uani 1 1 d . . . . .
O11 O 0.33243(10) 0.36470(9) 0.53945(6) 0.0342(5) Uani 1 1 d . . . . .
O12 O 0.40874(10) 0.43100(9) 0.50130(5) 0.0286(5) Uani 1 1 d . . . . .
O13 O 0.45839(9) 0.36411(8) 0.55234(5) 0.0196(4) Uani 1 1 d . . . . .
O14 O 0.40467(10) 0.27903(9) 0.59318(6) 0.0322(5) Uani 1 1 d . . . . .
O15 O 0.52805(10) 0.28995(9) 0.58878(6) 0.0312(5) Uani 1 1 d . . . . .
O16 O 0.46295(9) 0.33037(8) 0.64844(5) 0.0219(4) Uani 1 1 d . . . . .
O17 O 0.50269(11) 0.35904(9) 0.71477(5) 0.0325(5) Uani 1 1 d . . . . .
O18 O 0.58728(10) 0.33537(9) 0.66424(6) 0.0322(5) Uani 1 1 d . . . . .
O19 O 0.49588(11) 0.49390(10) 0.73261(5) 0.0349(5) Uani 1 1 d . . . . .
O20 O 0.56449(9) 0.44463(8) 0.67753(5) 0.0204(4) Uani 1 1 d . . . . .
O21 O 0.57620(10) 0.55541(9) 0.69410(6) 0.0317(5) Uani 1 1 d . . . . .
O22 O 0.45133(9) 0.56024(8) 0.67924(5) 0.0217(4) Uani 1 1 d . . . . .
O23 O 0.51442(10) 0.63746(8) 0.63623(5) 0.0298(5) Uani 1 1 d . . . . .
O24 O 0.39050(10) 0.63988(9) 0.64191(6) 0.0330(5) Uani 1 1 d . . . . .
O25 O 0.69976(10) 0.47434(11) 0.59651(5) 0.0362(6) Uani 1 1 d . . . . .
O26 O 0.93869(12) 0.38839(11) 0.58143(9) 0.0575(8) Uani 1 1 d . . . . .
O27 O 0.86240(12) 0.64512(12) 0.46946(8) 0.0553(8) Uani 1 1 d . . . . .
N1 N 0.62325(10) 0.48441(10) 0.55628(6) 0.0191(5) Uani 1 1 d . . . . .
H1A H 0.6167 0.4937 0.5340 0.023 Uiso 1 1 calc R . . . .
N2 N 0.88830(11) 0.46349(11) 0.55840(7) 0.0314(6) Uani 1 1 d . . . . .
C1 C 0.51561(12) 0.48452(12) 0.55214(7) 0.0180(6) Uani 1 1 d . . . . .
H1B H 0.5179 0.5222 0.5416 0.022 Uiso 1 1 calc R . . . .
H1C H 0.5201 0.4571 0.5327 0.022 Uiso 1 1 calc R . . . .
C2 C 0.56650(12) 0.52145(11) 0.60751(7) 0.0185(6) Uani 1 1 d . . . . .
H2A H 0.6022 0.5169 0.6234 0.022 Uiso 1 1 calc R . . . .
H2B H 0.5689 0.5589 0.5966 0.022 Uiso 1 1 calc R . . . .
C3 C 0.57029(12) 0.41818(11) 0.59373(7) 0.0192(6) Uani 1 1 d . . . . .
H3A H 0.5747 0.3910 0.5741 0.023 Uiso 1 1 calc R . . . .
H3B H 0.6063 0.4143 0.6094 0.023 Uiso 1 1 calc R . . . .
C4 C 0.56869(11) 0.47718(11) 0.57842(7) 0.0158(5) Uani 1 1 d . . . . .
C5 C 0.68201(13) 0.47852(12) 0.56591(7) 0.0214(6) Uani 1 1 d . . . . .
C6 C 0.72449(13) 0.47496(14) 0.53373(8) 0.0275(7) Uani 1 1 d . . . . .
H6A H 0.7173 0.4387 0.5219 0.033 Uiso 1 1 calc R . . . .
H6B H 0.7126 0.5046 0.5168 0.033 Uiso 1 1 calc R . . . .
C7 C 0.79175(13) 0.48032(13) 0.54075(8) 0.0270(7) Uani 1 1 d . . . . .
C8 C 0.82712(14) 0.44402(13) 0.55882(8) 0.0286(7) Uani 1 1 d . . . . .
C9 C 0.80915(15) 0.39129(14) 0.57705(9) 0.0351(8) Uani 1 1 d . . . . .
H9A H 0.7646 0.3877 0.5768 0.053 Uiso 1 1 calc GR . . . .
H9B H 0.8237 0.3921 0.6016 0.053 Uiso 1 1 calc GR . . . .
H9C H 0.8274 0.3595 0.5647 0.053 Uiso 1 1 calc GR . . . .
C10 C 0.83021(14) 0.52331(14) 0.52617(9) 0.0315(7) Uani 1 1 d . . . . .
C11 C 0.81826(15) 0.56815(15) 0.50339(9) 0.0367(8) Uani 1 1 d . . . . .
H11 H 0.7777 0.5764 0.4962 0.044 Uiso 1 1 calc R . . . .
C12 C 0.86663(16) 0.59999(16) 0.49172(10) 0.0415(8) Uani 1 1 d . . . . .
C13 C 0.92668(16) 0.58762(17) 0.50235(10) 0.0446(9) Uani 1 1 d . . . . .
H13 H 0.9593 0.6103 0.4942 0.054 Uiso 1 1 calc R . . . .
C14 C 0.93910(16) 0.54318(16) 0.52437(10) 0.0424(9) Uani 1 1 d . . . . .
H14 H 0.9799 0.5341 0.5307 0.051 Uiso 1 1 calc R . . . .
C15 C 0.89037(14) 0.51210(15) 0.53705(9) 0.0348(8) Uani 1 1 d . . . . .
C16 C 0.93806(15) 0.43818(15) 0.57565(10) 0.0364(8) Uani 1 1 d . . . . .
C17 C 0.98805(15) 0.47540(15) 0.58653(9) 0.0351(8) Uani 1 1 d . . . . .
C18 C 0.97462(16) 0.52781(16) 0.60125(10) 0.0430(9) Uani 1 1 d . . . . .
H18 H 0.9333 0.5391 0.6039 0.052 Uiso 1 1 calc R . . . .
C19 C 1.02114(18) 0.56307(19) 0.61185(11) 0.0515(10) Uani 1 1 d . . . . .
H19 H 1.0124 0.5985 0.6220 0.062 Uiso 1 1 calc R . . . .
C20 C 1.08094(18) 0.5453(2) 0.60731(10) 0.0537(11) Uani 1 1 d . . . . .
C21 C 1.09508(17) 0.49361(19) 0.59434(11) 0.0524(10) Uani 1 1 d . . . . .
H21 H 1.1364 0.4818 0.5924 0.063 Uiso 1 1 calc R . . . .
C22 C 1.04770(17) 0.45893(18) 0.58412(11) 0.0484(10) Uani 1 1 d . . . . .
H22 H 1.0568 0.4228 0.5752 0.058 Uiso 1 1 calc R . . . .
C23 C 0.80267(18) 0.65923(19) 0.45721(13) 0.0606(12) Uani 1 1 d . . . . .
H23A H 0.8052 0.6914 0.4412 0.091 Uiso 1 1 calc GR . . . .
H23B H 0.7767 0.6686 0.4775 0.091 Uiso 1 1 calc GR . . . .
H23C H 0.7851 0.6274 0.4445 0.091 Uiso 1 1 calc GR . . . .
O28 O 0.72919(13) 0.34330(13) 0.37814(8) 0.0554(7) Uani 1 1 d . . . . .
H28C H 0.7099 0.3189 0.3901 0.083 Uiso 1 1 d DG . . . .
H28D H 0.7338 0.3705 0.3923 0.083 Uiso 1 1 d G . . . .
O29 O 0.71747(12) 0.46184(11) 0.34943(7) 0.0434(6) Uani 1 1 d . . . . .
H29C H 0.7279 0.4289 0.3550 0.065 Uiso 1 1 d G . . . .
H29D H 0.7061 0.4593 0.3279 0.065 Uiso 1 1 d G . . . .
O30 O 0.65908(11) 0.57515(10) 0.30301(6) 0.0368(5) Uani 1 1 d . . . . .
H30E H 0.6477 0.6013 0.2893 0.055 Uiso 1 1 d G . . . .
H30F H 0.6796 0.5913 0.3191 0.055 Uiso 1 1 d G . . . .
O31 O 0.34120(12) 0.53722(11) 0.71708(7) 0.0461(6) Uani 1 1 d . . . . .
H31G H 0.3437 0.5021 0.7144 0.069 Uiso 1 1 d G . . . .
H31H H 0.3740 0.5499 0.7081 0.069 Uiso 1 1 d G . . . .
O32 O 0.38081(14) 0.34181(13) 0.73972(7) 0.0538(7) Uani 1 1 d . . . . .
H32C H 0.3784 0.3170 0.7237 0.081 Uiso 1 1 d DG . . . .
H32D H 0.4177 0.3528 0.7389 0.081 Uiso 1 1 d G . . . .
O33 O 0.24067(12) 0.45998(13) 0.60128(7) 0.0529(7) Uani 1 1 d . . . . .
H33C H 0.2685 0.4700 0.5869 0.079 Uiso 1 1 d G . . . .
H33D H 0.2167 0.4399 0.5890 0.079 Uiso 1 1 d DG . . . .
O34 O 0.29073(11) 0.37358(11) 0.63812(7) 0.0427(6) Uani 1 1 d . . . . .
H34C H 0.2827 0.3397 0.6335 0.064 Uiso 1 1 d G . . . .
H34D H 0.2650 0.3920 0.6259 0.064 Uiso 1 1 d DG . . . .
O35 O 0.29529(13) 0.25727(12) 0.62754(8) 0.0576(8) Uani 1 1 d . . . . .
H35D H 0.3306 0.2689 0.6220 0.086 Uiso 1 1 d G . . . .
H35E H 0.2892 0.2293 0.6142 0.086 Uiso 1 1 d DG . . . .
O36 O 0.38207(12) 0.26705(11) 0.68514(7) 0.0463(6) Uani 1 1 d . . . . .
H36E H 0.4089 0.2862 0.6744 0.070 Uiso 1 1 d DG . . . .
H36F H 0.3531 0.2594 0.6710 0.070 Uiso 1 1 d G . . . .
N3 N 0.47841(12) 0.68789(11) 0.76002(7) 0.0323(6) Uani 1 1 d . . . . .
C56 C 0.51693(16) 0.63516(14) 0.76153(10) 0.0387(8) Uani 1 1 d . . . . .
H56A H 0.4953 0.6074 0.7763 0.046 Uiso 1 1 calc R . . . .
H56B H 0.5200 0.6196 0.7373 0.046 Uiso 1 1 calc R . . . .
C57 C 0.58083(17) 0.64259(17) 0.77610(12) 0.0504(10) Uani 1 1 d . . . . .
H57A H 0.6054 0.6651 0.7593 0.060 Uiso 1 1 calc R . . . .
H57B H 0.5789 0.6629 0.7989 0.060 Uiso 1 1 calc R . . . .
C58 C 0.61104(17) 0.58654(18) 0.78167(11) 0.0500(10) Uani 1 1 d . . . . .
H58A H 0.6063 0.5637 0.7600 0.060 Uiso 1 1 calc R . . . .
H58B H 0.5905 0.5668 0.8014 0.060 Uiso 1 1 calc R . . . .
C59 C 0.67895(19) 0.5929(2) 0.79017(12) 0.0646(13) Uani 1 1 d . . . . .
H59A H 0.7000 0.6093 0.7698 0.097 Uiso 1 1 calc GR . . . .
H59B H 0.6965 0.5562 0.7954 0.097 Uiso 1 1 calc GR . . . .
H59C H 0.6839 0.6173 0.8108 0.097 Uiso 1 1 calc GR . . . .
C60 C 0.46558(16) 0.71026(14) 0.79697(8) 0.0329(7) Uani 1 1 d . . . . .
H60A H 0.5052 0.7176 0.8087 0.039 Uiso 1 1 calc R . . . .
H60B H 0.4442 0.7465 0.7946 0.039 Uiso 1 1 calc R . . . .
C61 C 0.42781(18) 0.67314(15) 0.82113(10) 0.0415(8) Uani 1 1 d . . . . .
H61A H 0.4457 0.6353 0.8217 0.050 Uiso 1 1 calc R . . . .
H61B H 0.3857 0.6702 0.8118 0.050 Uiso 1 1 calc R . . . .
C62 C 0.4264(2) 0.69740(16) 0.85848(10) 0.0535(11) Uani 1 1 d . . . . .
H62A H 0.4684 0.6974 0.8682 0.064 Uiso 1 1 calc R . . . .
H62B H 0.4125 0.7366 0.8572 0.064 Uiso 1 1 calc R . . . .
C63 C 0.3855(3) 0.6660(2) 0.88324(13) 0.0811(17) Uani 1 1 d . . . . .
H63A H 0.3431 0.6688 0.8750 0.122 Uiso 1 1 calc GR . . . .
H63B H 0.3887 0.6820 0.9071 0.122 Uiso 1 1 calc GR . . . .
H63C H 0.3978 0.6268 0.8839 0.122 Uiso 1 1 calc GR . . . .
C64 C 0.41939(15) 0.67164(14) 0.74125(9) 0.0345(8) Uani 1 1 d . . . . .
H64A H 0.4299 0.6570 0.7175 0.041 Uiso 1 1 calc R . . . .
H64B H 0.4002 0.6408 0.7547 0.041 Uiso 1 1 calc R . . . .
C65 C 0.37283(17) 0.71747(16) 0.73678(10) 0.0419(9) Uani 1 1 d . . . . .
H65A H 0.3900 0.7476 0.7219 0.050 Uiso 1 1 calc R . . . .
H65B H 0.3624 0.7335 0.7602 0.050 Uiso 1 1 calc R . . . .
C66 C 0.31578(17) 0.69402(18) 0.71944(11) 0.0516(10) Uani 1 1 d . . . . .
H66A H 0.3269 0.6781 0.6961 0.062 Uiso 1 1 calc R . . . .
H66B H 0.2997 0.6634 0.7343 0.062 Uiso 1 1 calc R . . . .
C67 C 0.2661(2) 0.7370(2) 0.71425(13) 0.0716(14) Uani 1 1 d . . . . .
H67A H 0.2823 0.7684 0.7004 0.107 Uiso 1 1 calc GR . . . .
H67B H 0.2522 0.7505 0.7374 0.107 Uiso 1 1 calc GR . . . .
H67C H 0.2318 0.7201 0.7015 0.107 Uiso 1 1 calc GR . . . .
C68 C 0.51168(17) 0.73400(15) 0.74029(9) 0.0391(8) Uiso 1 1 d . . . . .
H68A H 0.4851 0.7674 0.7400 0.047 Uiso 1 1 calc R . . . .
H68B H 0.5488 0.7437 0.7539 0.047 Uiso 1 1 calc R . . . .
C69 C 0.53056(19) 0.72149(19) 0.70252(10) 0.0526(10) Uani 1 1 d . . . . .
H69A H 0.4943 0.7103 0.6885 0.063 Uiso 1 1 calc R . . . .
H69B H 0.5601 0.6902 0.7023 0.063 Uiso 1 1 calc R . . . .
C70 C 0.5606(3) 0.7747(3) 0.68556(12) 0.0858(19) Uani 1 1 d . . . . .
H70A H 0.5296 0.8047 0.6843 0.103 Uiso 1 1 calc R . . . .
H70B H 0.5939 0.7878 0.7012 0.103 Uiso 1 1 calc R . . . .
C71 C 0.5856(3) 0.7650(2) 0.64974(14) 0.0824(16) Uani 1 1 d . . . . .
H71A H 0.6173 0.7362 0.6509 0.124 Uiso 1 1 calc GR . . . .
H71B H 0.6034 0.7996 0.6406 0.124 Uiso 1 1 calc GR . . . .
H71C H 0.5528 0.7527 0.6339 0.124 Uiso 1 1 calc GR . . . .
N4 N 0.74296(12) 0.43812(12) 0.70443(7) 0.0327(6) Uani 1 1 d . . . . .
C40 C 0.71554(16) 0.48719(15) 0.68431(9) 0.0389(8) Uani 1 1 d . . . . .
H40A H 0.7308 0.4859 0.6596 0.047 Uiso 1 1 calc R . . . .
H40B H 0.6707 0.4820 0.6834 0.047 Uiso 1 1 calc R . . . .
C41 C 0.7282(2) 0.54375(17) 0.69883(11) 0.0530(10) Uani 1 1 d . . . . .
H41A H 0.7715 0.5466 0.7061 0.064 Uiso 1 1 calc R . . . .
H41B H 0.7023 0.5506 0.7199 0.064 Uiso 1 1 calc R . . . .
C42 C 0.7141(2) 0.58707(19) 0.67008(15) 0.0698(14) Uani 1 1 d . . . . .
H42 H 0.7039 0.5775 0.6464 0.084 Uiso 1 1 calc R . . . .
C43 C 0.7178(4) 0.6430(3) 0.6824(2) 0.122(3) Uani 1 1 d . . . . .
H43A H 0.7079 0.6686 0.6630 0.183 Uiso 1 1 calc GR . . . .
H43B H 0.7594 0.6506 0.6908 0.183 Uiso 1 1 calc GR . . . .
H43C H 0.6889 0.6485 0.7019 0.183 Uiso 1 1 calc GR . . . .
C44 C 0.81231(14) 0.44254(16) 0.70681(9) 0.0354(8) Uani 1 1 d . . . . .
H44A H 0.8226 0.4776 0.7193 0.042 Uiso 1 1 calc R . . . .
H44B H 0.8274 0.4113 0.7216 0.042 Uiso 1 1 calc R . . . .
C45 C 0.84656(16) 0.44170(17) 0.67194(9) 0.0431(9) Uani 1 1 d . . . . .
H45A H 0.8303 0.4709 0.6560 0.052 Uiso 1 1 calc R . . . .
H45B H 0.8411 0.4051 0.6602 0.052 Uiso 1 1 calc R . . . .
C46 C 0.91481(17) 0.45219(17) 0.67907(10) 0.0456(9) Uani 1 1 d . . . . .
H46A H 0.9287 0.4270 0.6982 0.055 Uiso 1 1 calc R . . . .
H46B H 0.9384 0.4430 0.6574 0.055 Uiso 1 1 calc R . . . .
C47 C 0.9282(2) 0.51121(19) 0.68954(11) 0.0562(11) Uani 1 1 d . . . . .
H47A H 0.9109 0.5366 0.6719 0.084 Uiso 1 1 calc GR . . . .
H47B H 0.9725 0.5167 0.6908 0.084 Uiso 1 1 calc GR . . . .
H47C H 0.9099 0.5189 0.7128 0.084 Uiso 1 1 calc GR . . . .
C48 C 0.72107(15) 0.43645(16) 0.74266(8) 0.0371(8) Uani 1 1 d . . . . .
H48A H 0.7443 0.4070 0.7552 0.044 Uiso 1 1 calc R . . . .
H48B H 0.7317 0.4724 0.7539 0.044 Uiso 1 1 calc R . . . .
C49 C 0.65392(16) 0.42599(18) 0.74872(9) 0.0447(9) Uani 1 1 d . . . . .
H49A H 0.6416 0.3909 0.7369 0.054 Uiso 1 1 calc R . . . .
H49B H 0.6297 0.4568 0.7384 0.054 Uiso 1 1 calc R . . . .
C50 C 0.64140(18) 0.4219(2) 0.78812(10) 0.0536(11) Uani 1 1 d . . . . .
H50A H 0.6670 0.3919 0.7983 0.064 Uiso 1 1 calc R . . . .
H50B H 0.6534 0.4574 0.7996 0.064 Uiso 1 1 calc R . . . .
C51 C 0.5753(2) 0.4101(2) 0.79644(13) 0.0756(16) Uani 1 1 d . . . . .
H51A H 0.5640 0.3735 0.7868 0.113 Uiso 1 1 calc GR . . . .
H51B H 0.5495 0.4389 0.7857 0.113 Uiso 1 1 calc GR . . . .
H51C H 0.5693 0.4101 0.8222 0.113 Uiso 1 1 calc GR . . . .
C52 C 0.72437(16) 0.38665(15) 0.68374(9) 0.0390(8) Uani 1 1 d . . . . .
H52A H 0.6792 0.3844 0.6836 0.047 Uiso 1 1 calc R . . . .
H52B H 0.7380 0.3912 0.6589 0.047 Uiso 1 1 calc R . . . .
C53 C 0.7494(2) 0.33229(17) 0.69768(12) 0.0555(11) Uani 1 1 d . . . . .
H53A H 0.7393 0.3287 0.7232 0.067 Uiso 1 1 calc R . . . .
H53B H 0.7944 0.3322 0.6953 0.067 Uiso 1 1 calc R . . . .
C54 C 0.7232(2) 0.28321(18) 0.67774(12) 0.0573(11) Uani 1 1 d . . . . .
H54A H 0.7419 0.2486 0.6871 0.069 Uiso 1 1 calc R . . . .
H54B H 0.6788 0.2813 0.6825 0.069 Uiso 1 1 calc R . . . .
C55 C 0.7328(2) 0.2850(2) 0.63830(14) 0.0755(15) Uani 1 1 d . . . . .
H55A H 0.7213 0.2491 0.6279 0.113 Uiso 1 1 calc GR . . . .
H55B H 0.7759 0.2926 0.6332 0.113 Uiso 1 1 calc GR . . . .
H55C H 0.7075 0.3146 0.6280 0.113 Uiso 1 1 calc GR . . . .
N5 N 0.48691(14) 0.27269(12) 0.47164(7) 0.0367(7) Uani 1 1 d . . . . .
C24 C 0.51075(17) 0.22825(14) 0.44666(9) 0.0351(8) Uani 1 1 d . . . . .
H24A H 0.4753 0.2091 0.4358 0.042 Uiso 1 1 calc R . . . .
H24B H 0.5334 0.2003 0.4608 0.042 Uiso 1 1 calc R . . . .
C25 C 0.55219(17) 0.24845(14) 0.41711(9) 0.0380(8) Uani 1 1 d . . . . .
H25A H 0.5306 0.2768 0.4027 0.046 Uiso 1 1 calc R . . . .
H25B H 0.5891 0.2661 0.4274 0.046 Uiso 1 1 calc R . . . .
C26 C 0.57075(18) 0.19998(15) 0.39381(10) 0.0427(9) Uani 1 1 d . . . . .
H26A H 0.5336 0.1835 0.3831 0.051 Uiso 1 1 calc R . . . .
H26B H 0.5902 0.1710 0.4087 0.051 Uiso 1 1 calc R . . . .
C27 C 0.6145(2) 0.21623(18) 0.36452(11) 0.0591(12) Uani 1 1 d . . . . .
H27A H 0.6232 0.1836 0.3497 0.089 Uiso 1 1 calc GR . . . .
H27B H 0.6526 0.2300 0.3749 0.089 Uiso 1 1 calc GR . . . .
H27C H 0.5961 0.2456 0.3500 0.089 Uiso 1 1 calc GR . . . .
C28 C 0.45485(18) 0.24536(16) 0.50351(10) 0.0449(9) Uani 1 1 d D . . . .
H28A H 0.4867 0.2341 0.5207 0.054 Uiso 1 1 calc R . . . .
H28B H 0.4294 0.2742 0.5152 0.054 Uiso 1 1 calc R . . . .
C29 C 0.4153(2) 0.19582(17) 0.49664(10) 0.0535(11) Uani 1 1 d D . . . .
H29A H 0.4406 0.1651 0.4871 0.064 Uiso 1 1 calc R . . . .
H29B H 0.3842 0.2055 0.4786 0.064 Uiso 1 1 calc DR . . . .
C30 C 0.3834(3) 0.1764(2) 0.53010(12) 0.0849(19) Uani 1 1 d D . . . .
H30A H 0.3781 0.1355 0.5297 0.102 Uiso 0.126(11) 1 calc R . P A 1
H30B H 0.4079 0.1865 0.5512 0.102 Uiso 0.126(11) 1 calc R . P A 1
H30C H 0.4148 0.1665 0.5479 0.102 Uiso 0.874(11) 1 calc R . P A 2
H30D H 0.3592 0.2078 0.5398 0.102 Uiso 0.874(11) 1 calc R . P A 2
C32 C 0.53868(18) 0.30782(14) 0.48615(10) 0.0420(9) Uani 1 1 d . . . . .
H32A H 0.5561 0.3300 0.4664 0.050 Uiso 1 1 calc R . . . .
H32B H 0.5216 0.3344 0.5036 0.050 Uiso 1 1 calc R . . . .
C33 C 0.5899(2) 0.27594(17) 0.50367(10) 0.0533(11) Uani 1 1 d . . . . .
H33A H 0.5744 0.2580 0.5255 0.064 Uiso 1 1 calc R . . . .
H33B H 0.6041 0.2461 0.4875 0.064 Uiso 1 1 calc R . . . .
C34 C 0.6431(2) 0.3132(2) 0.51296(14) 0.0690(13) Uani 1 1 d . . . . .
H34A H 0.6601 0.3293 0.4909 0.083 Uiso 1 1 calc R . . . .
H34B H 0.6281 0.3445 0.5278 0.083 Uiso 1 1 calc R . . . .
C35 C 0.6928(3) 0.2834(3) 0.53243(17) 0.115(3) Uani 1 1 d . . . . .
H35A H 0.7091 0.2534 0.5175 0.172 Uiso 1 1 calc GR . . . .
H35B H 0.6764 0.2675 0.5544 0.172 Uiso 1 1 calc GR . . . .
H35C H 0.7256 0.3097 0.5381 0.172 Uiso 1 1 calc GR . . . .
C36 C 0.44488(18) 0.31485(16) 0.45387(12) 0.0513(10) Uani 1 1 d D U . . .
H36A H 0.4462 0.3491 0.4685 0.062 Uiso 0.5 1 calc R . P B 1
H36B H 0.4636 0.3243 0.4308 0.062 Uiso 0.5 1 calc R . P B 1
H36C H 0.4341 0.3439 0.4714 0.062 Uiso 0.5 1 calc R . P B 2
H36D H 0.4676 0.3332 0.4344 0.062 Uiso 0.5 1 calc R . P B 2
C31 C 0.3223(14) 0.205(2) 0.5313(12) 0.10(2) Uani 0.126(11) 1 d D . P A 1
H31A H 0.3045 0.2005 0.5550 0.156 Uiso 0.126(11) 1 calc GR . P A 1
H31B H 0.2951 0.1882 0.5136 0.156 Uiso 0.126(11) 1 calc GR . P A 1
H31C H 0.3275 0.2447 0.5262 0.156 Uiso 0.126(11) 1 calc GR . P A 1
C37 C 0.3822(5) 0.3033(6) 0.4472(4) 0.056(4) Uani 0.413(15) 1 d D U P C 1
H37A H 0.3613 0.2948 0.4698 0.068 Uiso 0.413(15) 1 calc R . P C 1
H37B H 0.3788 0.2702 0.4317 0.068 Uiso 0.413(15) 1 calc R . P C 1
C38 C 0.3522(4) 0.3517(4) 0.4299(3) 0.033(3) Uani 0.413(15) 1 d D U P C 1
H38A H 0.3705 0.3580 0.4063 0.040 Uiso 0.413(15) 1 calc R . P C 1
H38B H 0.3586 0.3856 0.4444 0.040 Uiso 0.413(15) 1 calc R . P C 1
C39 C 0.2842(4) 0.3406(6) 0.4261(4) 0.058(4) Uani 0.413(15) 1 d D . P C 1
H39A H 0.2778 0.3094 0.4098 0.087 Uiso 0.413(15) 1 calc GR . P C 1
H39B H 0.2641 0.3740 0.4167 0.087 Uiso 0.413(15) 1 calc GR . P C 1
H39C H 0.2668 0.3314 0.4493 0.087 Uiso 0.413(15) 1 calc GR . P C 1
C31A C 0.3421(4) 0.1275(3) 0.52492(15) 0.113(4) Uani 0.874(11) 1 d D . P A 2
H31D H 0.3085 0.1379 0.5091 0.169 Uiso 0.874(11) 1 calc GR . P A 2
H31E H 0.3254 0.1159 0.5479 0.169 Uiso 0.874(11) 1 calc GR . P A 2
H31F H 0.3652 0.0966 0.5144 0.169 Uiso 0.874(11) 1 calc GR . P A 2
H1 H 0.370(3) 0.395(3) 0.6145(19) 0.169 Uiso 1 1 d DR . . . .
H3 H 0.367(3) 0.516(3) 0.6318(18) 0.169 Uiso 1 1 d DR . . . .
H5 H 0.421(2) 0.436(3) 0.6739(19) 0.169 Uiso 1 1 d DR . . . .
C37A C 0.3872(5) 0.2911(5) 0.4390(4) 0.100(5) Uani 0.587(15) 1 d D U P C 2
H37C H 0.3624 0.2769 0.4591 0.120 Uiso 0.587(15) 1 calc DR . P C 2
H37D H 0.3982 0.2586 0.4241 0.120 Uiso 0.587(15) 1 calc DR . P C 2
C38A C 0.3468(5) 0.3299(5) 0.4169(3) 0.076(3) Uani 0.587(15) 1 d D U P C 2
H38C H 0.3731 0.3530 0.4014 0.091 Uiso 0.587(15) 1 calc R . P C 2
H38D H 0.3202 0.3071 0.4014 0.091 Uiso 0.587(15) 1 calc R . P C 2
C39A C 0.3079(8) 0.3671(6) 0.4389(3) 0.100(5) Uani 0.587(15) 1 d D . P C 2
H39D H 0.2783 0.3862 0.4237 0.149 Uiso 0.587(15) 1 calc GR . P C 2
H39E H 0.3337 0.3947 0.4508 0.149 Uiso 0.587(15) 1 calc GR . P C 2
H39F H 0.2862 0.3448 0.4566 0.149 Uiso 0.587(15) 1 calc GR . P C 2

loop_
_atom_site_aniso_label
_atom_site_aniso_U_11
_atom_site_aniso_U_22
_atom_site_aniso_U_33
_atom_site_aniso_U_23
_atom_site_aniso_U_13
_atom_site_aniso_U_12
Mo1 0.01950(12) 0.02207(13) 0.01470(11) 0.00069(9) -0.00147(9) 0.00500(10)
Mo2 0.01694(12) 0.02293(13) 0.01566(12) -0.00190(9) -0.00218(9) -0.00276(9)
Mo3 0.02231(13) 0.01587(12) 0.01950(12) -0.00050(9) 0.00034(10) -0.00241(9)
Mo4 0.02074(13) 0.01765(12) 0.01906(12) 0.00331(9) -0.00347(9) -0.00023(9)
Mo5 0.02338(13) 0.02119(13) 0.01444(11) -0.00292(9) -0.00390(9) 0.00208(10)
Mo6 0.02484(13) 0.01597(12) 0.01748(12) -0.00195(9) -0.00096(9) 0.00340(10)
Cl1 0.0554(7) 0.1203(12) 0.0748(8) -0.0061(8) -0.0177(6) -0.0373(7)
Al1 0.0129(4) 0.0155(4) 0.0121(4) -0.0001(3) 0.0007(3) -0.0001(3)
O1 0.0144(9) 0.0216(10) 0.0172(9) -0.0003(8) 0.0012(7) -0.0034(8)
O2 0.0113(9) 0.0187(9) 0.0129(9) 0.0006(7) 0.0017(7) -0.0003(7)
O3 0.0168(10) 0.0207(10) 0.0146(9) -0.0006(8) 0.0015(7) 0.0023(8)
O4 0.0151(9) 0.0168(9) 0.0138(9) -0.0015(7) 0.0006(7) -0.0005(7)
O5 0.0181(10) 0.0199(10) 0.0127(9) 0.0023(7) 0.0006(7) 0.0002(8)
O6 0.0136(9) 0.0164(9) 0.0149(9) 0.0007(7) 0.0017(7) -0.0008(7)
O7 0.0274(11) 0.0186(10) 0.0193(10) 0.0022(8) -0.0007(8) 0.0014(8)
O8 0.0284(12) 0.0374(13) 0.0304(12) -0.0035(10) -0.0032(9) 0.0137(10)
O9 0.0333(12) 0.0282(11) 0.0183(10) 0.0016(8) -0.0015(9) 0.0009(9)
O10 0.0162(10) 0.0300(11) 0.0199(10) 0.0002(8) -0.0018(8) 0.0007(8)
O11 0.0259(12) 0.0374(13) 0.0394(13) -0.0029(10) -0.0066(10) -0.0099(10)
O12 0.0341(12) 0.0342(12) 0.0177(10) -0.0014(9) -0.0009(9) 0.0011(10)
O13 0.0212(10) 0.0210(10) 0.0166(9) -0.0029(8) 0.0023(8) -0.0011(8)
O14 0.0386(13) 0.0264(11) 0.0317(12) -0.0014(9) 0.0004(10) -0.0127(10)
O15 0.0368(13) 0.0251(11) 0.0316(12) 0.0000(9) 0.0026(10) 0.0083(10)
O16 0.0258(11) 0.0193(10) 0.0207(10) 0.0039(8) 0.0007(8) -0.0055(8)
O17 0.0433(13) 0.0318(12) 0.0223(11) 0.0074(9) -0.0040(10) -0.0066(10)
O18 0.0274(12) 0.0214(11) 0.0480(14) -0.0008(10) -0.0071(10) 0.0031(9)
O19 0.0456(14) 0.0420(14) 0.0170(10) 0.0006(9) 0.0006(10) 0.0093(11)
O20 0.0190(10) 0.0211(10) 0.0211(10) -0.0005(8) -0.0044(8) 0.0012(8)
O21 0.0308(12) 0.0287(12) 0.0355(12) -0.0098(10) -0.0101(10) -0.0007(9)
O22 0.0257(11) 0.0237(10) 0.0156(9) -0.0030(8) 0.0003(8) 0.0048(8)
O23 0.0403(13) 0.0223(11) 0.0269(11) -0.0033(9) -0.0024(10) -0.0045(9)
O24 0.0386(13) 0.0295(12) 0.0310(12) -0.0037(9) 0.0007(10) 0.0125(10)
O25 0.0191(11) 0.0684(17) 0.0210(11) -0.0013(11) -0.0012(9) 0.0004(11)
O26 0.0437(16) 0.0367(16) 0.092(2) 0.0000(15) -0.0173(15) 0.0063(12)
O27 0.0347(14) 0.0613(18) 0.0700(19) 0.0301(15) -0.0082(13) -0.0108(13)
N1 0.0136(11) 0.0282(13) 0.0155(11) 0.0046(10) 0.0018(9) -0.0016(10)
N2 0.0154(13) 0.0341(15) 0.0447(16) 0.0029(12) -0.0015(11) 0.0010(11)
C1 0.0136(13) 0.0267(15) 0.0137(13) 0.0022(11) 0.0018(10) -0.0018(11)
C2 0.0140(13) 0.0219(14) 0.0197(13) -0.0016(11) 0.0036(11) -0.0042(11)
C3 0.0139(13) 0.0208(14) 0.0229(14) 0.0007(11) 0.0064(11) 0.0006(11)
C4 0.0114(12) 0.0213(14) 0.0147(12) 0.0013(11) 0.0036(10) -0.0011(10)
C5 0.0168(14) 0.0251(15) 0.0222(15) -0.0008(12) 0.0012(11) -0.0047(11)
C6 0.0168(15) 0.0442(19) 0.0215(15) -0.0012(13) 0.0032(12) -0.0047(13)
C7 0.0174(15) 0.0351(17) 0.0285(16) -0.0035(13) 0.0054(12) -0.0030(13)
C8 0.0205(15) 0.0342(17) 0.0310(16) -0.0047(14) 0.0037(13) -0.0029(13)
C9 0.0301(18) 0.0369(19) 0.0384(19) 0.0010(15) 0.0013(15) -0.0035(14)
C10 0.0187(15) 0.0377(18) 0.0382(18) -0.0003(15) 0.0019(13) -0.0012(13)
C11 0.0197(16) 0.046(2) 0.045(2) 0.0068(16) -0.0001(14) -0.0002(14)
C12 0.0315(19) 0.049(2) 0.044(2) 0.0085(17) -0.0024(16) -0.0056(16)
C13 0.0237(17) 0.058(2) 0.052(2) 0.0096(19) 0.0010(16) -0.0135(16)
C14 0.0219(17) 0.055(2) 0.050(2) 0.0091(18) -0.0032(15) -0.0046(16)
C15 0.0219(16) 0.0409(19) 0.0417(19) 0.0031(15) -0.0006(14) -0.0025(14)
C16 0.0258(17) 0.040(2) 0.044(2) -0.0056(16) -0.0003(15) 0.0066(15)
C17 0.0253(17) 0.047(2) 0.0334(18) 0.0047(15) -0.0057(14) 0.0015(15)
C18 0.0294(19) 0.053(2) 0.047(2) -0.0115(18) 0.0020(16) 0.0037(16)
C19 0.045(2) 0.062(3) 0.047(2) -0.013(2) -0.0016(18) -0.003(2)
C20 0.038(2) 0.082(3) 0.041(2) 0.002(2) -0.0067(17) -0.015(2)
C21 0.0215(18) 0.073(3) 0.062(3) 0.001(2) -0.0075(17) 0.0067(18)
C22 0.034(2) 0.057(2) 0.055(2) 0.003(2) -0.0048(18) 0.0104(18)
C23 0.036(2) 0.065(3) 0.081(3) 0.030(2) -0.014(2) -0.006(2)
O28 0.0456(17) 0.0564(18) 0.0642(18) -0.0194(15) -0.0026(14) 0.0168(14)
O29 0.0352(14) 0.0543(16) 0.0408(14) 0.0034(12) 0.0089(12) 0.0130(12)
O30 0.0332(13) 0.0448(14) 0.0325(13) 0.0043(11) 0.0066(10) 0.0012(11)
O31 0.0462(16) 0.0498(16) 0.0424(14) 0.0002(13) 0.0147(12) 0.0070(13)
O32 0.0570(18) 0.0613(19) 0.0432(16) 0.0132(13) 0.0113(14) 0.0130(15)
O33 0.0294(14) 0.0673(19) 0.0619(17) -0.0007(15) 0.0063(13) -0.0017(13)
O34 0.0338(14) 0.0498(15) 0.0445(15) 0.0027(12) 0.0011(11) -0.0052(12)
O35 0.0497(17) 0.0565(18) 0.0666(19) -0.0166(15) 0.0159(15) -0.0248(14)
O36 0.0396(15) 0.0506(16) 0.0489(15) 0.0208(13) 0.0062(12) -0.0131(12)
N3 0.0312(15) 0.0295(15) 0.0360(15) -0.0153(12) -0.0051(12) 0.0020(12)
C56 0.0354(19) 0.0304(18) 0.050(2) -0.0188(16) -0.0058(16) 0.0061(15)
C57 0.038(2) 0.047(2) 0.066(3) -0.016(2) -0.0128(19) 0.0032(18)
C58 0.042(2) 0.058(3) 0.050(2) -0.0142(19) -0.0120(18) 0.0125(19)
C59 0.047(2) 0.092(4) 0.055(3) -0.015(2) -0.016(2) 0.017(2)
C60 0.0390(19) 0.0280(17) 0.0317(17) -0.0122(14) -0.0062(14) 0.0023(14)
C61 0.051(2) 0.0313(19) 0.042(2) -0.0082(16) -0.0018(17) 0.0018(16)
C62 0.085(3) 0.037(2) 0.039(2) -0.0036(17) 0.003(2) 0.013(2)
C63 0.121(5) 0.059(3) 0.064(3) 0.015(2) 0.031(3) 0.033(3)
C64 0.0294(18) 0.0362(18) 0.0379(18) -0.0161(15) -0.0058(14) -0.0007(14)
C65 0.042(2) 0.043(2) 0.040(2) -0.0101(16) -0.0086(16) 0.0092(17)
C66 0.039(2) 0.068(3) 0.048(2) -0.013(2) -0.0102(18) 0.010(2)
C67 0.056(3) 0.094(4) 0.065(3) -0.011(3) -0.023(2) 0.024(3)
C69 0.050(2) 0.067(3) 0.041(2) -0.013(2) 0.0001(18) -0.001(2)
C70 0.081(4) 0.129(5) 0.048(3) -0.027(3) 0.010(2) -0.053(4)
C71 0.085(4) 0.094(4) 0.068(3) 0.001(3) 0.003(3) -0.019(3)
N4 0.0243(14) 0.0468(17) 0.0270(14) 0.0073(12) -0.0065(11) -0.0042(12)
C40 0.0317(18) 0.053(2) 0.0325(18) 0.0146(16) -0.0054(15) -0.0006(16)
C41 0.057(3) 0.050(2) 0.052(2) 0.0052(19) -0.007(2) 0.000(2)
C42 0.071(3) 0.052(3) 0.087(4) 0.016(3) -0.018(3) -0.012(2)
C43 0.138(6) 0.082(5) 0.145(7) 0.008(4) -0.035(5) -0.005(4)
C44 0.0240(17) 0.050(2) 0.0321(17) 0.0018(15) -0.0069(14) -0.0031(15)
C45 0.036(2) 0.056(2) 0.0367(19) -0.0043(17) -0.0003(16) -0.0070(17)
C46 0.033(2) 0.058(2) 0.046(2) 0.0051(19) 0.0021(17) -0.0041(17)
C47 0.048(2) 0.071(3) 0.050(2) 0.006(2) -0.0023(19) -0.019(2)
C48 0.0327(18) 0.054(2) 0.0248(16) 0.0076(15) -0.0055(14) 0.0000(16)
C49 0.0332(19) 0.068(3) 0.0334(18) 0.0175(18) -0.0028(15) -0.0007(18)
C50 0.043(2) 0.079(3) 0.039(2) 0.020(2) 0.0006(17) 0.002(2)
C51 0.048(3) 0.120(5) 0.059(3) 0.037(3) 0.017(2) 0.009(3)
C52 0.0327(18) 0.049(2) 0.0354(18) -0.0002(16) -0.0087(15) -0.0070(16)
C53 0.052(2) 0.053(2) 0.062(3) 0.006(2) -0.015(2) 0.000(2)
C54 0.047(2) 0.048(2) 0.077(3) 0.006(2) -0.007(2) -0.0021(19)
C55 0.081(4) 0.062(3) 0.083(4) -0.017(3) 0.012(3) -0.016(3)
N5 0.0461(17) 0.0298(15) 0.0343(15) 0.0032(12) 0.0116(13) -0.0003(13)
C24 0.047(2) 0.0279(17) 0.0299(17) -0.0010(14) 0.0003(15) -0.0041(15)
C25 0.049(2) 0.0325(18) 0.0322(18) -0.0021(14) 0.0031(16) -0.0042(16)
C26 0.053(2) 0.035(2) 0.040(2) -0.0048(16) 0.0025(17) -0.0020(17)
C27 0.078(3) 0.052(3) 0.047(2) -0.011(2) 0.019(2) -0.004(2)
C28 0.057(2) 0.044(2) 0.0336(19) 0.0011(16) 0.0117(17) -0.0107(18)
C29 0.075(3) 0.047(2) 0.038(2) -0.0029(18) 0.012(2) -0.018(2)
C30 0.126(5) 0.084(4) 0.045(3) -0.007(2) 0.022(3) -0.062(4)
C32 0.059(2) 0.0246(17) 0.043(2) -0.0089(15) 0.0166(18) -0.0065(16)
C33 0.079(3) 0.044(2) 0.037(2) 0.0011(17) -0.008(2) -0.019(2)
C34 0.071(3) 0.059(3) 0.076(3) -0.019(2) -0.002(3) -0.019(2)
C35 0.129(6) 0.110(5) 0.105(5) 0.017(4) -0.072(4) -0.049(4)
C36 0.054(2) 0.039(2) 0.061(3) 0.0090(19) 0.018(2) 0.0075(18)
C31 0.09(4) 0.16(6) 0.07(3) -0.02(3) 0.00(3) -0.02(4)
C37 0.042(5) 0.070(7) 0.056(6) 0.031(5) 0.029(4) 0.011(5)
C38 0.040(5) 0.019(5) 0.040(6) -0.006(4) 0.009(4) -0.005(4)
C39 0.039(6) 0.063(8) 0.072(9) 0.007(6) -0.005(5) -0.012(5)
C31A 0.174(8) 0.117(6) 0.047(3) -0.003(3) 0.015(4) -0.099(6)
C37A 0.080(7) 0.083(7) 0.137(9) 0.040(6) -0.021(6) 0.003(5)
C38A 0.078(7) 0.041(6) 0.109(9) 0.006(6) -0.026(6) -0.001(5)
C39A 0.111(12) 0.111(10) 0.077(7) -0.007(7) -0.004(7) 0.015(9)

loop_
_atom_type_symbol
_atom_type_description
_atom_type_scat_dispersion_real
_atom_type_scat_dispersion_imag
_atom_type_scat_source
C C 0.0033 0.0016 'International Tables Vol C Tables 4.2.6.8 and 6.1.1.4'
H H 0.0000 0.0000 'International Tables Vol C Tables 4.2.6.8 and 6.1.1.4'
Al Al 0.0645 0.0514 'International Tables Vol C Tables 4.2.6.8 and 6.1.1.4'
Cl Cl 0.1484 0.1585 'International Tables Vol C Tables 4.2.6.8 and 6.1.1.4'
Mo Mo -1.6832 0.6857 'International Tables Vol C Tables 4.2.6.8 and 6.1.1.4'
N N 0.0061 0.0033 'International Tables Vol C Tables 4.2.6.8 and 6.1.1.4'
O O 0.0106 0.0060 'International Tables Vol C Tables 4.2.6.8 and 6.1.1.4'

loop_
_geom_angle_atom_site_label_1
_geom_angle_atom_site_label_2
_geom_angle_atom_site_label_3
_geom_angle
O3 Mo1 O2 66.92(6)
O7 Mo1 O2 81.02(7)
O7 Mo1 O3 72.06(7)
O7 Mo1 O10 148.18(8)
O8 Mo1 O2 160.56(9)
O8 Mo1 O3 95.20(9)
O8 Mo1 O7 101.29(10)
O8 Mo1 O10 98.37(10)
O9 Mo1 O2 92.45(8)
O9 Mo1 O3 157.90(9)
O9 Mo1 O7 97.88(9)
O9 Mo1 O8 106.21(10)
O9 Mo1 O10 100.34(9)
O10 Mo1 O2 72.37(7)
O10 Mo1 O3 81.50(7)
O1 Mo2 O2 67.19(6)
O10 Mo2 O1 81.62(7)
O10 Mo2 O2 72.08(7)
O11 Mo2 O1 94.85(9)
O11 Mo2 O2 160.81(9)
O11 Mo2 O10 99.58(10)
O11 Mo2 O12 106.20(11)
O11 Mo2 O13 101.00(10)
O12 Mo2 O1 158.22(9)
O12 Mo2 O2 92.44(8)
O12 Mo2 O10 99.96(9)
O12 Mo2 O13 97.39(9)
O13 Mo2 O1 72.59(7)
O13 Mo2 O2 80.65(7)
O13 Mo2 O10 148.09(8)
O6 Mo3 O1 67.54(6)
O13 Mo3 O1 72.13(7)
O13 Mo3 O6 82.51(7)
O13 Mo3 O16 148.25(8)
O14 Mo3 O1 94.54(9)
O14 Mo3 O6 159.64(9)
O14 Mo3 O13 101.68(9)
O14 Mo3 O16 96.88(9)
O15 Mo3 O1 158.52(9)
O15 Mo3 O6 92.99(9)
O15 Mo3 O13 97.27(9)
O15 Mo3 O14 106.06(11)
O15 Mo3 O16 102.07(9)
O16 Mo3 O1 80.98(7)
O16 Mo3 O6 71.63(7)
O5 Mo4 O6 67.30(6)
O16 Mo4 O5 82.64(8)
O16 Mo4 O6 71.31(7)
O17 Mo4 O5 93.91(9)
O17 Mo4 O6 158.74(9)
O17 Mo4 O16 97.38(9)
O17 Mo4 O20 102.68(9)
O18 Mo4 O5 159.49(9)
O18 Mo4 O6 94.23(9)
O18 Mo4 O16 100.35(9)
O18 Mo4 O17 105.71(11)
O18 Mo4 O20 97.32(9)
O20 Mo4 O5 72.05(7)
O20 Mo4 O6 81.59(7)
O20 Mo4 O16 148.49(8)
O5 Mo5 O4 67.40(6)
O19 Mo5 O4 158.93(9)
O19 Mo5 O5 93.44(9)
O19 Mo5 O20 101.99(10)
O19 Mo5 O21 105.88(11)
O19 Mo5 O22 97.98(10)
O20 Mo5 O4 80.99(7)
O20 Mo5 O5 71.91(7)
O20 Mo5 O22 148.48(8)
O21 Mo5 O4 94.25(9)
O21 Mo5 O5 159.77(9)
O21 Mo5 O20 97.69(9)
O21 Mo5 O22 100.01(9)
O22 Mo5 O4 71.90(7)
O22 Mo5 O5 82.83(8)
O3 Mo6 O4 67.67(6)
O7 Mo6 O3 71.94(7)
O7 Mo6 O4 83.07(7)
O7 Mo6 O22 148.91(8)
O22 Mo6 O3 80.82(7)
O22 Mo6 O4 72.72(7)
O23 Mo6 O3 157.03(9)
O23 Mo6 O4 91.04(8)
O23 Mo6 O7 97.93(9)
O23 Mo6 O22 101.66(9)
O23 Mo6 O24 105.97(11)
O24 Mo6 O3 96.35(9)
O24 Mo6 O4 161.50(9)
O24 Mo6 O7 101.30(9)
O24 Mo6 O22 96.25(9)
O1 Al1 O2 86.11(8)
O1 Al1 O3 97.99(9)
O1 Al1 O4 174.93(9)
O1 Al1 O6 85.64(8)
O2 Al1 O4 90.82(8)
O2 Al1 O6 91.67(8)
O3 Al1 O2 85.40(8)
O3 Al1 O4 85.77(8)
O3 Al1 O6 175.16(9)
O4 Al1 O6 90.43(8)
O5 Al1 O1 96.20(9)
O5 Al1 O2 176.58(9)
O5 Al1 O3 96.75(9)
O5 Al1 O4 86.69(8)
O5 Al1 O6 86.00(8)
Mo2 O1 Mo3 90.87(7)
Al1 O1 Mo2 104.31(8)
Al1 O1 Mo3 103.91(8)
Mo1 O2 Mo2 90.16(6)
Al1 O2 Mo1 103.02(8)
Al1 O2 Mo2 102.31(8)
C1 O2 Mo1 118.66(15)
C1 O2 Mo2 118.01(15)
C1 O2 Al1 119.67(15)
Mo1 O3 Mo6 91.56(7)
Al1 O3 Mo1 104.53(8)
Al1 O3 Mo6 103.88(8)
Mo6 O4 Mo5 90.65(6)
Al1 O4 Mo5 101.15(8)
Al1 O4 Mo6 102.66(8)
C2 O4 Mo5 119.28(15)
C2 O4 Mo6 117.40(15)
C2 O4 Al1 120.47(15)
Mo5 O5 Mo4 91.12(7)
Al1 O5 Mo4 104.75(8)
Al1 O5 Mo5 104.65(8)
Mo3 O6 Mo4 91.80(6)
Al1 O6 Mo3 102.91(8)
Al1 O6 Mo4 101.91(8)
C3 O6 Mo3 116.26(15)
C3 O6 Mo4 119.26(15)
C3 O6 Al1 120.00(15)
Mo6 O7 Mo1 119.47(10)
Mo1 O10 Mo2 118.32(10)
Mo3 O13 Mo2 118.63(9)
Mo4 O16 Mo3 119.71(9)
Mo4 O20 Mo5 119.08(10)
Mo5 O22 Mo6 118.87(10)
C12 O27 C23 116.5(3)
C5 N1 C4 127.8(2)
C15 N2 C8 107.9(2)
C16 N2 C8 125.7(3)
C16 N2 C15 126.4(3)
O2 C1 C4 112.9(2)
O4 C2 C4 111.2(2)
O6 C3 C4 111.6(2)
N1 C4 C1 103.6(2)
N1 C4 C2 110.6(2)
N1 C4 C3 107.8(2)
C2 C4 C1 111.1(2)
C2 C4 C3 111.9(2)
C3 C4 C1 111.5(2)
O25 C5 N1 124.6(3)
O25 C5 C6 123.4(3)
N1 C5 C6 111.9(2)
C7 C6 C5 116.8(2)
C8 C7 C6 126.6(3)
C8 C7 C10 108.6(3)
C10 C7 C6 124.5(3)
N2 C8 C9 122.2(3)
C7 C8 N2 108.9(3)
C7 C8 C9 128.9(3)
C11 C10 C7 132.4(3)
C11 C10 C15 120.1(3)
C15 C10 C7 107.4(3)
C12 C11 C10 118.5(3)
O27 C12 C11 125.5(3)
O27 C12 C13 113.8(3)
C11 C12 C13 120.7(3)
C14 C13 C12 121.3(3)
C13 C14 C15 118.2(3)
C10 C15 N2 107.0(3)
C14 C15 N2 131.5(3)
C14 C15 C10 121.2(3)
O26 C16 N2 121.1(3)
O26 C16 C17 122.6(3)
N2 C16 C17 116.3(3)
C18 C17 C16 119.8(3)
C22 C17 C16 121.1(3)
C22 C17 C18 119.0(3)
C19 C18 C17 120.5(3)
C18 C19 C20 118.1(4)
C19 C20 Cl1 117.3(4)
C21 C20 Cl1 120.3(3)
C21 C20 C19 122.4(4)
C20 C21 C22 118.3(4)
C17 C22 C21 121.6(4)
C56 N3 C64 105.9(2)
C60 N3 C56 111.2(3)
C60 N3 C64 111.1(2)
C68 N3 C56 111.0(3)
C68 N3 C60 106.3(2)
C68 N3 C64 111.4(3)
C57 C56 N3 115.3(3)
C58 C57 C56 110.5(3)
C57 C58 C59 111.4(4)
C61 C60 N3 116.3(3)
C60 C61 C62 110.0(3)
C63 C62 C61 113.4(4)
C65 C64 N3 116.0(3)
C64 C65 C66 109.5(3)
C67 C66 C65 113.2(4)
C69 C68 N3 116.6(3)
C68 C69 C70 109.6(3)
C71 C70 C69 113.5(4)
C40 N4 C44 111.6(3)
C48 N4 C40 111.6(3)
C48 N4 C44 105.1(2)
C52 N4 C40 105.5(2)
C52 N4 C44 110.7(3)
C52 N4 C48 112.5(3)
C41 C40 N4 116.6(3)
C40 C41 C42 108.7(3)
C43 C42 C41 113.4(5)
C45 C44 N4 116.2(3)
C44 C45 C46 109.1(3)
C47 C46 C45 113.0(3)
C49 C48 N4 117.1(3)
C48 C49 C50 109.6(3)
C51 C50 C49 113.0(4)
C53 C52 N4 115.3(3)
C52 C53 C54 111.2(3)
C55 C54 C53 114.7(4)
C24 N5 C28 110.1(3)
C24 N5 C36 113.7(3)
C32 N5 C24 111.0(3)
C32 N5 C28 107.2(3)
C32 N5 C36 104.0(3)
C36 N5 C28 110.6(3)
N5 C24 C25 116.0(3)
C26 C25 C24 110.0(3)
C25 C26 C27 113.3(3)
C29 C28 N5 117.9(3)
C28 C29 C30 111.5(3)
C31 C30 C29 107(2)
C31A C30 C29 114.2(4)
C33 C32 N5 115.6(3)
C34 C33 C32 112.0(3)
C35 C34 C33 113.1(4)
C37 C36 N5 122.1(6)
C37A C36 N5 114.9(5)
C36 C37 C38 110.7(9)
C37 C38 C39 109.9(9)
C36 C37A C38A 117.4(9)
C39A C38A C37A 113.0(11)

loop_
_geom_bond_atom_site_label_1
_geom_bond_atom_site_label_2
_geom_bond_distance
Mo1 O2 2.3395(18)
Mo1 O3 2.3087(18)
Mo1 O7 1.927(2)
Mo1 O8 1.708(2)
Mo1 O9 1.7014(19)
Mo1 O10 1.929(2)
Mo2 O1 2.3078(19)
Mo2 O2 2.3467(18)
Mo2 O10 1.936(2)
Mo2 O11 1.696(2)
Mo2 O12 1.703(2)
Mo2 O13 1.9275(19)
Mo3 O1 2.3343(19)
Mo3 O6 2.3183(18)
Mo3 O13 1.9182(19)
Mo3 O14 1.707(2)
Mo3 O15 1.696(2)
Mo3 O16 1.9442(19)
Mo4 O5 2.3224(19)
Mo4 O6 2.3440(17)
Mo4 O16 1.9276(19)
Mo4 O17 1.711(2)
Mo4 O18 1.698(2)
Mo4 O20 1.9119(19)
Mo5 O4 2.3633(17)
Mo5 O5 2.3156(19)
Mo5 O19 1.698(2)
Mo5 O20 1.9299(19)
Mo5 O21 1.706(2)
Mo5 O22 1.9341(19)
Mo6 O3 2.3222(19)
Mo6 O4 2.3251(18)
Mo6 O7 1.9152(19)
Mo6 O22 1.9380(19)
Mo6 O23 1.698(2)
Mo6 O24 1.711(2)
Cl1 C20 1.749(4)
Al1 O1 1.878(2)
Al1 O2 1.8950(19)
Al1 O3 1.884(2)
Al1 O4 1.9183(19)
Al1 O5 1.8639(19)
Al1 O6 1.9269(19)
O2 C1 1.438(3)
O4 C2 1.450(3)
O6 C3 1.446(3)
O25 C5 1.222(3)
O26 C16 1.214(4)
O27 C12 1.373(4)
O27 C23 1.427(4)
N1 C4 1.468(3)
N1 C5 1.344(4)
N2 C8 1.418(4)
N2 C15 1.418(4)
N2 C16 1.407(4)
C1 C4 1.538(4)
C2 C4 1.528(4)
C3 C4 1.529(4)
C5 C6 1.531(4)
C6 C7 1.502(4)
C7 C8 1.350(4)
C7 C10 1.440(4)
C8 C9 1.493(4)
C10 C11 1.401(5)
C10 C15 1.405(4)
C11 C12 1.378(5)
C12 C13 1.406(5)
C13 C14 1.378(5)
C14 C15 1.387(5)
C16 C17 1.471(5)
C17 C18 1.405(5)
C17 C22 1.367(5)
C18 C19 1.383(5)
C19 C20 1.387(6)
C20 C21 1.368(6)
C21 C22 1.384(6)
N3 C56 1.521(4)
N3 C60 1.520(4)
N3 C64 1.524(4)
N3 C68 1.519(4)
C56 C57 1.513(5)
C57 C58 1.513(5)
C58 C59 1.528(5)
C60 C61 1.519(5)
C61 C62 1.525(5)
C62 C63 1.497(6)
C64 C65 1.509(5)
C65 C66 1.518(5)
C66 C67 1.511(6)
C68 C69 1.514(5)
C69 C70 1.572(7)
C70 C71 1.476(7)
N4 C40 1.524(4)
N4 C44 1.525(4)
N4 C48 1.520(4)
N4 C52 1.516(4)
C40 C41 1.489(5)
C41 C42 1.533(6)
C42 C43 1.423(8)
C44 C45 1.514(5)
C45 C46 1.539(5)
C46 C47 1.498(6)
C48 C49 1.509(5)
C49 C50 1.514(5)
C50 C51 1.508(6)
C52 C53 1.509(5)
C53 C54 1.510(6)
C54 C55 1.503(6)
N5 C24 1.515(4)
N5 C28 1.539(4)
N5 C32 1.515(5)
N5 C36 1.523(5)
C24 C25 1.517(5)
C25 C26 1.513(5)
C26 C27 1.513(5)
C28 C29 1.493(5)
C29 C30 1.514(5)
C30 C31 1.504(16)
C30 C31A 1.495(6)
C32 C33 1.510(6)
C33 C34 1.509(6)
C34 C35 1.496(8)
C36 C37 1.422(11)
C36 C37A 1.494(11)
C37 C38 1.484(11)
C38 C39 1.518(11)
C37A C38A 1.533(10)
C38A C39A 1.485(12)

_cod_database_fobs_code 2021279
